data_8104456
loop_
_publ_author_name
'Schmidt, R.'
'Kniep, R.'

_publ_section_title
;
 Crystal structure of barium dizinc phosphate
;
_journal_name_full 'Zeitschrift fuer Kristallographie (149,1979-)'
_journal_page_first 312
_journal_page_last 313
_journal_volume 196
_journal_year 1991
_chemical_formula_sum 'Ba O8 P2 Zn2'
_chemical_name_systematic 'Ba Zn2 (P O4)2'
_space_group_IT_number 14
_symmetry_space_group_name_Hall '-P 2ybc'
_symmetry_space_group_name_H-M 'P 1 21/c 1'
_cell_angle_alpha 90
_cell_angle_beta 91.385
_cell_angle_gamma 90
_cell_formula_units_Z 4
_cell_length_a 8.598
_cell_length_b 9.761
_cell_length_c 9.159
_cell_volume 768.445
_citation_journal_id_ASTM ZEKRDZ
_cod_data_source_file Schmidt_ZEKRDZ_1991_1449.cif
_cod_data_source_block Ba1O8P2Zn2
_cod_original_cell_volume 768.4452
_cod_original_formula_sum 'Ba1 O8 P2 Zn2'
_cod_database_code 8104456

loop_
_symmetry_equiv_pos_as_xyz
x,y,z
-x,y+1/2,-z+1/2
-x,-y,-z
x,-y-1/2,z-1/2

loop_
_atom_site_label
_atom_site_type_symbol
_atom_site_fract_x
_atom_site_fract_y
_atom_site_fract_z
_atom_site_occupancy
_atom_site_U_iso_or_equiv
O7 O-2 0.70256 0.15254 0.98788 1 0.0
O6 O-2 0.55372 0.14488 0.37716 1 0.0
O1 O-2 0.49229 0.38761 0.29751 1 0.0
Zn1 Zn+2 0.57362 0.5731 0.28986 1 0.0
Zn2 Zn+2 0.91533 0.31869 0.4423 1 0.0
O4 O-2 0.00572 0.44937 0.30768 1 0.0
P2 P+5 0.05711 0.08898 0.2421 1 0.0
O5 O-2 0.05097 0.30755 0.61772 1 0.0
O8 O-2 0.95623 0.36738 0.87047 1 0.0
P1 P+5 0.54586 0.29593 0.42694 1 0.0
Ba1 Ba+2 0.24678 0.08407 0.60305 1 0.0
O2 O-2 0.42332 0.19364 0.04478 1 0.0
O3 O-2 0.22483 0.07813 0.30513 1 0.0
